data_4308585
loop_
_publ_author_name
'Torsten K\"uppers'
'Eduard Bernhardt'
'Helge Willner'
'Henning W. Rohm'
'Martin K\"ockerling'

_publ_contact_author
;
Martin K\"ockerling
Universit\"at Rostock
Fachbereich Chemie
Anorganische Chemie/Festk\"orperchemie
Albert-Einstein-Str. 3a
D-18057 Rostock
Germany
;
_publ_contact_author_email martin.koeckerling@chemie.uni-rostock.de
_publ_contact_author_fax intl-code-(0)381-498-6382
_publ_contact_author_phone intl-code-(0)381-498-6390
_publ_section_title
;
Tetracyanoborate Salts M[B(CN)4] with M = Singly Charged Cations:
Properties and Structures
;
_journal_name_full 'Inorganic Chemistry'
_journal_page_first 1015
_journal_page_last 1022
_journal_paper_doi 10.1021/ic048780q
_journal_volume 44
_journal_year 2005
_chemical_formula_moiety 'C4 B N4 Na'
_chemical_formula_structural 'Na B (CN)4'
_chemical_formula_sum 'C4 B N4 Na'
_chemical_formula_weight 137.88
_chemical_name_systematic Sodium-tetracyanoborate
_space_group_IT_number 227
_symmetry_cell_setting cubic
_symmetry_space_group_name_Hall '-F 4vw 2vw 3'
_symmetry_space_group_name_H-M 'F d -3 m :2'
_atom_sites_solution_primary direct
_atom_sites_solution_secondary difmap
_audit_creation_date august-2-2004
_audit_creation_method SHELXL-97
_cell_angle_alpha 90.00
_cell_angle_beta 90.00
_cell_angle_gamma 90.00
_cell_formula_units_Z 8
_cell_length_a 11.6800(10)
_cell_length_b 11.6800(10)
_cell_length_c 11.6800(10)
_cell_measurement_reflns_used 19
_cell_measurement_temperature 293(2)
_cell_measurement_theta_max 27.85
_cell_measurement_theta_min 1.5
_cell_volume 1593.4(2)
_computing_cell_refinement 'Siemens XSCANS'
_computing_data_collection 'Siemens XSCANS'
_computing_data_reduction 'Siemens XSCANS'
_computing_molecular_graphics 'Siemens SHELXTL'
_computing_publication_material 'Siemens SHELXTL'
_computing_structure_refinement 'SHELXL-97 (Sheldrick, 1997)'
_computing_structure_solution 'Siemens SHELXTL'
_diffrn_ambient_temperature 293(2)
_diffrn_measured_fraction_theta_full 1.000
_diffrn_measured_fraction_theta_max 1.000
_diffrn_measurement_device_type 'Siemens P4'
_diffrn_measurement_method '\w scans'
_diffrn_radiation_monochromator graphite
_diffrn_radiation_source 'fine-focus sealed tube'
_diffrn_radiation_type MoK\a
_diffrn_radiation_wavelength 0.71073
_diffrn_reflns_av_R_equivalents 0.0454
_diffrn_reflns_av_sigmaI/netI 0.0164
_diffrn_reflns_limit_h_max 15
_diffrn_reflns_limit_h_min -15
_diffrn_reflns_limit_k_max 15
_diffrn_reflns_limit_k_min -1
_diffrn_reflns_limit_l_max 15
_diffrn_reflns_limit_l_min -1
_diffrn_reflns_number 1153
_diffrn_reflns_theta_full 27.87
_diffrn_reflns_theta_max 27.87
_diffrn_reflns_theta_min 3.02
_diffrn_standards_decay_% 0
_diffrn_standards_interval_count 98
_diffrn_standards_number 2
_exptl_absorpt_coefficient_mu 0.124
_exptl_absorpt_correction_T_max 0.830
_exptl_absorpt_correction_T_min 0.732
_exptl_absorpt_correction_type psi-scan
_exptl_absorpt_process_details 'North, Phillips & Mathews (1968)'
_exptl_crystal_colour colourless
_exptl_crystal_density_diffrn 1.150
_exptl_crystal_density_method 'not measured'
_exptl_crystal_description irregular
_exptl_crystal_F_000 544
_exptl_crystal_size_max 0.2
_exptl_crystal_size_mid 0.17
_exptl_crystal_size_min 0.1
_refine_diff_density_max 0.048
_refine_diff_density_min -0.088
_refine_diff_density_rms 0.015
_refine_ls_extinction_coef 0.0101(11)
_refine_ls_extinction_expression Fc^*^=kFc[1+0.001xFc^2^\l^3^/sin(2\q)]^-1/4^
_refine_ls_extinction_method SHELXL
_refine_ls_goodness_of_fit_ref 1.112
_refine_ls_matrix_type full
_refine_ls_number_parameters 10
_refine_ls_number_reflns 118
_refine_ls_number_restraints 0
_refine_ls_restrained_S_all 1.112
_refine_ls_R_factor_all 0.0305
_refine_ls_R_factor_gt 0.0242
_refine_ls_shift/su_max 0.000
_refine_ls_shift/su_mean 0.000
_refine_ls_structure_factor_coef Fsqd
_refine_ls_weighting_details 'calc w=1/[\s^2^(Fo^2^)+(0.0162P)^2^+0.3665P] where P=(Fo^2^+2Fc^2^)/3'
_refine_ls_weighting_scheme calc
_refine_ls_wR_factor_gt 0.0591
_refine_ls_wR_factor_ref 0.0639
_reflns_number_gt 93
_reflns_number_total 118
_reflns_threshold_expression >2sigma(I)
_cod_data_source_file ic048780qsi20041119_090312_4.cif
_cod_data_source_block NaB(CN)4
_cod_depositor_comments
;
The following automatic conversions were performed:

'_exptl_absorpt_correction_type' tag value 'psi-scans' was replaced
with 'psi-scan' value.

Automatic conversion script
Id: cif_fix_values 1646 2011-03-28 12:23:43Z adriana 
;
_cod_original_sg_symbol_H-M 'F d -3 m'
_cod_database_code 4308585

loop_
_symmetry_equiv_pos_as_xyz
'x, y, z'
'-x+3/4, -y+1/4, z+1/2'
'-x+1/4, y+1/2, -z+3/4'
'x+1/2, -y+3/4, -z+1/4'
'z, x, y'
'z+1/2, -x+3/4, -y+1/4'
'-z+3/4, -x+1/4, y+1/2'
'-z+1/4, x+1/2, -y+3/4'
'y, z, x'
'-y+1/4, z+1/2, -x+3/4'
'y+1/2, -z+3/4, -x+1/4'
'-y+3/4, -z+1/4, x+1/2'
'y+3/4, x+1/4, -z+1/2'
'-y, -x, -z'
'y+1/4, -x+1/2, z+3/4'
'-y+1/2, x+3/4, z+1/4'
'x+3/4, z+1/4, -y+1/2'
'-x+1/2, z+3/4, y+1/4'
'-x, -z, -y'
'x+1/4, -z+1/2, y+3/4'
'z+3/4, y+1/4, -x+1/2'
'z+1/4, -y+1/2, x+3/4'
'-z+1/2, y+3/4, x+1/4'
'-z, -y, -x'
'x, y+1/2, z+1/2'
'-x+3/4, -y+3/4, z+1'
'-x+1/4, y+1, -z+5/4'
'x+1/2, -y+5/4, -z+3/4'
'z, x+1/2, y+1/2'
'z+1/2, -x+5/4, -y+3/4'
'-z+3/4, -x+3/4, y+1'
'-z+1/4, x+1, -y+5/4'
'y, z+1/2, x+1/2'
'-y+1/4, z+1, -x+5/4'
'y+1/2, -z+5/4, -x+3/4'
'-y+3/4, -z+3/4, x+1'
'y+3/4, x+3/4, -z+1'
'-y, -x+1/2, -z+1/2'
'y+1/4, -x+1, z+5/4'
'-y+1/2, x+5/4, z+3/4'
'x+3/4, z+3/4, -y+1'
'-x+1/2, z+5/4, y+3/4'
'-x, -z+1/2, -y+1/2'
'x+1/4, -z+1, y+5/4'
'z+3/4, y+3/4, -x+1'
'z+1/4, -y+1, x+5/4'
'-z+1/2, y+5/4, x+3/4'
'-z, -y+1/2, -x+1/2'
'x+1/2, y, z+1/2'
'-x+5/4, -y+1/4, z+1'
'-x+3/4, y+1/2, -z+5/4'
'x+1, -y+3/4, -z+3/4'
'z+1/2, x, y+1/2'
'z+1, -x+3/4, -y+3/4'
'-z+5/4, -x+1/4, y+1'
'-z+3/4, x+1/2, -y+5/4'
'y+1/2, z, x+1/2'
'-y+3/4, z+1/2, -x+5/4'
'y+1, -z+3/4, -x+3/4'
'-y+5/4, -z+1/4, x+1'
'y+5/4, x+1/4, -z+1'
'-y+1/2, -x, -z+1/2'
'y+3/4, -x+1/2, z+5/4'
'-y+1, x+3/4, z+3/4'
'x+5/4, z+1/4, -y+1'
'-x+1, z+3/4, y+3/4'
'-x+1/2, -z, -y+1/2'
'x+3/4, -z+1/2, y+5/4'
'z+5/4, y+1/4, -x+1'
'z+3/4, -y+1/2, x+5/4'
'-z+1, y+3/4, x+3/4'
'-z+1/2, -y, -x+1/2'
'x+1/2, y+1/2, z'
'-x+5/4, -y+3/4, z+1/2'
'-x+3/4, y+1, -z+3/4'
'x+1, -y+5/4, -z+1/4'
'z+1/2, x+1/2, y'
'z+1, -x+5/4, -y+1/4'
'-z+5/4, -x+3/4, y+1/2'
'-z+3/4, x+1, -y+3/4'
'y+1/2, z+1/2, x'
'-y+3/4, z+1, -x+3/4'
'y+1, -z+5/4, -x+1/4'
'-y+5/4, -z+3/4, x+1/2'
'y+5/4, x+3/4, -z+1/2'
'-y+1/2, -x+1/2, -z'
'y+3/4, -x+1, z+3/4'
'-y+1, x+5/4, z+1/4'
'x+5/4, z+3/4, -y+1/2'
'-x+1, z+5/4, y+1/4'
'-x+1/2, -z+1/2, -y'
'x+3/4, -z+1, y+3/4'
'z+5/4, y+3/4, -x+1/2'
'z+3/4, -y+1, x+3/4'
'-z+1, y+5/4, x+1/4'
'-z+1/2, -y+1/2, -x'
'-x, -y, -z'
'x-3/4, y-1/4, -z-1/2'
'x-1/4, -y-1/2, z-3/4'
'-x-1/2, y-3/4, z-1/4'
'-z, -x, -y'
'-z-1/2, x-3/4, y-1/4'
'z-3/4, x-1/4, -y-1/2'
'z-1/4, -x-1/2, y-3/4'
'-y, -z, -x'
'y-1/4, -z-1/2, x-3/4'
'-y-1/2, z-3/4, x-1/4'
'y-3/4, z-1/4, -x-1/2'
'-y-3/4, -x-1/4, z-1/2'
'y, x, z'
'-y-1/4, x-1/2, -z-3/4'
'y-1/2, -x-3/4, -z-1/4'
'-x-3/4, -z-1/4, y-1/2'
'x-1/2, -z-3/4, -y-1/4'
'x, z, y'
'-x-1/4, z-1/2, -y-3/4'
'-z-3/4, -y-1/4, x-1/2'
'-z-1/4, y-1/2, -x-3/4'
'z-1/2, -y-3/4, -x-1/4'
'z, y, x'
'-x, -y+1/2, -z+1/2'
'x-3/4, y+1/4, -z'
'x-1/4, -y, z-1/4'
'-x-1/2, y-1/4, z+1/4'
'-z, -x+1/2, -y+1/2'
'-z-1/2, x-1/4, y+1/4'
'z-3/4, x+1/4, -y'
'z-1/4, -x, y-1/4'
'-y, -z+1/2, -x+1/2'
'y-1/4, -z, x-1/4'
'-y-1/2, z-1/4, x+1/4'
'y-3/4, z+1/4, -x'
'-y-3/4, -x+1/4, z'
'y, x+1/2, z+1/2'
'-y-1/4, x, -z-1/4'
'y-1/2, -x-1/4, -z+1/4'
'-x-3/4, -z+1/4, y'
'x-1/2, -z-1/4, -y+1/4'
'x, z+1/2, y+1/2'
'-x-1/4, z, -y-1/4'
'-z-3/4, -y+1/4, x'
'-z-1/4, y, -x-1/4'
'z-1/2, -y-1/4, -x+1/4'
'z, y+1/2, x+1/2'
'-x+1/2, -y, -z+1/2'
'x-1/4, y-1/4, -z'
'x+1/4, -y-1/2, z-1/4'
'-x, y-3/4, z+1/4'
'-z+1/2, -x, -y+1/2'
'-z, x-3/4, y+1/4'
'z-1/4, x-1/4, -y'
'z+1/4, -x-1/2, y-1/4'
'-y+1/2, -z, -x+1/2'
'y+1/4, -z-1/2, x-1/4'
'-y, z-3/4, x+1/4'
'y-1/4, z-1/4, -x'
'-y-1/4, -x-1/4, z'
'y+1/2, x, z+1/2'
'-y+1/4, x-1/2, -z-1/4'
'y, -x-3/4, -z+1/4'
'-x-1/4, -z-1/4, y'
'x, -z-3/4, -y+1/4'
'x+1/2, z, y+1/2'
'-x+1/4, z-1/2, -y-1/4'
'-z-1/4, -y-1/4, x'
'-z+1/4, y-1/2, -x-1/4'
'z, -y-3/4, -x+1/4'
'z+1/2, y, x+1/2'
'-x+1/2, -y+1/2, -z'
'x-1/4, y+1/4, -z-1/2'
'x+1/4, -y, z-3/4'
'-x, y-1/4, z-1/4'
'-z+1/2, -x+1/2, -y'
'-z, x-1/4, y-1/4'
'z-1/4, x+1/4, -y-1/2'
'z+1/4, -x, y-3/4'
'-y+1/2, -z+1/2, -x'
'y+1/4, -z, x-3/4'
'-y, z-1/4, x-1/4'
'y-1/4, z+1/4, -x-1/2'
'-y-1/4, -x+1/4, z-1/2'
'y+1/2, x+1/2, z'
'-y+1/4, x, -z-3/4'
'y, -x-1/4, -z-1/4'
'-x-1/4, -z+1/4, y-1/2'
'x, -z-1/4, -y-1/4'
'x+1/2, z+1/2, y'
'-x+1/4, z, -y-3/4'
'-z-1/4, -y+1/4, x-1/2'
'-z+1/4, y, -x-3/4'
'z, -y-1/4, -x-1/4'
'z+1/2, y+1/2, x'

loop_
_atom_site_label
_atom_site_type_symbol
_atom_site_fract_x
_atom_site_fract_y
_atom_site_fract_z
_atom_site_U_iso_or_equiv
_atom_site_adp_type
_atom_site_occupancy
_atom_site_symmetry_multiplicity
_atom_site_calc_flag
_atom_site_refinement_flags
_atom_site_disorder_assembly
_atom_site_disorder_group
Na1 Na 0.3750 0.3750 0.3750 0.0866(7) Uani 1 24 d S . .
B1 B 0.1250 0.1250 0.1250 0.0815(12) Uani 1 24 d S . .
C1 C 0.20286(12) 0.20286(12) 0.20286(12) 0.0930(8) Uani 1 6 d S . .
N1 N 0.25872(10) 0.25872(10) 0.25872(10) 0.1220(9) Uani 1 6 d S . .

loop_
_atom_site_aniso_label
_atom_site_aniso_U_11
_atom_site_aniso_U_22
_atom_site_aniso_U_33
_atom_site_aniso_U_23
_atom_site_aniso_U_13
_atom_site_aniso_U_12
Na1 0.0866(7) 0.0866(7) 0.0866(7) 0.000 0.000 0.000
B1 0.0815(12) 0.0815(12) 0.0815(12) 0.000 0.000 0.000
C1 0.0930(8) 0.0930(8) 0.0930(8) -0.0033(7) -0.0033(7) -0.0033(7)
N1 0.1220(9) 0.1220(9) 0.1220(9) -0.0161(8) -0.0161(8) -0.0161(8)

loop_
_atom_type_symbol
_atom_type_description
_atom_type_scat_dispersion_real
_atom_type_scat_dispersion_imag
_atom_type_scat_source
C C 0.0033 0.0016 'International Tables Vol C Tables 4.2.6.8 and 6.1.1.4'
B B 0.0013 0.0007 'International Tables Vol C Tables 4.2.6.8 and 6.1.1.4'
N N 0.0061 0.0033 'International Tables Vol C Tables 4.2.6.8 and 6.1.1.4'
Na Na 0.0362 0.0249 'International Tables Vol C Tables 4.2.6.8 and 6.1.1.4'

loop_
_geom_angle_atom_site_label_1
_geom_angle_atom_site_label_2
_geom_angle_atom_site_label_3
_geom_angle
_geom_angle_site_symmetry_1
_geom_angle_site_symmetry_3
N1 Na1 N1 109.5 . 52_455
N1 Na1 N1 109.5 . 26_554
N1 Na1 N1 109.5 52_455 26_554
N1 Na1 N1 109.5 . 75_545
N1 Na1 N1 109.5 52_455 75_545
N1 Na1 N1 109.5 26_554 75_545
C1 B1 C1 109.5 . 76_445
C1 B1 C1 109.5 . 50_454
C1 B1 C1 109.5 76_445 50_454
C1 B1 C1 109.5 . 27_544
C1 B1 C1 109.5 76_445 27_544
C1 B1 C1 109.5 50_454 27_544
N1 C1 B1 180.0(3) . .
C1 N1 Na1 180.0(2) . .

loop_
_geom_bond_atom_site_label_1
_geom_bond_atom_site_label_2
_geom_bond_distance
_geom_bond_site_symmetry_2
Na1 N1 2.352(2) .
Na1 N1 2.352(2) 52_455
Na1 N1 2.352(2) 26_554
Na1 N1 2.352(2) 75_545
B1 C1 1.575(2) .
B1 C1 1.575(2) 76_445
B1 C1 1.575(2) 50_454
B1 C1 1.575(2) 27_544
C1 N1 1.130(3) .
